data_4108177
loop_
_publ_author_name
'Jeremiah J. Scepaniak'
'Meita D. Fulton'
'Ranko P. Bontchev'
'Eileen N. Duesler'
'Martin L. Kirk'
'Jeremy M. Smith'

_publ_section_title
;
 Structural and Spectroscopic Characterization of an Electrophilic Iron
 Nitrido Complex
;
_journal_name_full 'Journal of the American Chemical Society'
_journal_page_first 10515
_journal_page_last 10517
_journal_paper_doi 10.1021/ja8027372
_journal_volume 130
_journal_year 2008
_chemical_formula_sum 'C27 H38 B Cl Fe N6'
_chemical_formula_weight 548.38
_chemical_name_systematic
;
 phenyltris-(1-tert-butyl-imidazol-2-ylidene)boratoiron(ii)chloride
;
_space_group_IT_number 14
_symmetry_cell_setting monoclinic
_symmetry_space_group_name_Hall '-P 2yn'
_symmetry_space_group_name_H-M 'P 1 21/n 1'
_atom_sites_solution_hydrogens geom
_atom_sites_solution_primary direct
_atom_sites_solution_secondary difmap
_audit_creation_method SHELXL-97
_cell_angle_alpha 90.00
_cell_angle_beta 92.371(2)
_cell_angle_gamma 90.00
_cell_formula_units_Z 4
_cell_length_a 9.7017(5)
_cell_length_b 17.8773(11)
_cell_length_c 16.4921(9)
_cell_measurement_reflns_used 6576
_cell_measurement_temperature 223(2)
_cell_measurement_theta_max 61.06
_cell_measurement_theta_min 4.68
_cell_volume 2857.9(3)
_computing_structure_refinement 'SHELXL-97 (Sheldrick, 1997)'
_diffrn_ambient_temperature 223(2)
_diffrn_measured_fraction_theta_full 0.998
_diffrn_measured_fraction_theta_max 0.998
_diffrn_measurement_device_type diffractometer
_diffrn_measurement_method diffractometer
_diffrn_radiation_monochromator graphite
_diffrn_radiation_source 'fine-focus sealed tube'
_diffrn_radiation_type MoK\a
_diffrn_radiation_wavelength 0.71073
_diffrn_reflns_av_R_equivalents 0.0427
_diffrn_reflns_av_sigmaI/netI 0.0308
_diffrn_reflns_limit_h_max 10
_diffrn_reflns_limit_h_min -10
_diffrn_reflns_limit_k_max 18
_diffrn_reflns_limit_k_min -18
_diffrn_reflns_limit_l_max 17
_diffrn_reflns_limit_l_min -17
_diffrn_reflns_number 18958
_diffrn_reflns_theta_full 22.00
_diffrn_reflns_theta_max 22.00
_diffrn_reflns_theta_min 1.68
_exptl_absorpt_coefficient_mu 0.648
_exptl_absorpt_correction_T_max 224
_exptl_absorpt_correction_T_min 223
_exptl_absorpt_correction_type empirical
_exptl_crystal_colour colorless
_exptl_crystal_density_diffrn 1.275
_exptl_crystal_description prism
_exptl_crystal_F_000 1160
_exptl_crystal_size_max 0.20
_exptl_crystal_size_mid 0.15
_exptl_crystal_size_min 0.10
_refine_diff_density_max 0.434
_refine_diff_density_min -0.337
_refine_diff_density_rms 0.140
_refine_ls_extinction_coef 0.0134(10)
_refine_ls_extinction_expression Fc^*^=kFc[1+0.001xFc^2^\l^3^/sin(2\q)]^-1/4^
_refine_ls_extinction_method SHELXL
_refine_ls_goodness_of_fit_ref 1.193
_refine_ls_hydrogen_treatment constr
_refine_ls_matrix_type full
_refine_ls_number_parameters 326
_refine_ls_number_reflns 3503
_refine_ls_number_restraints 0
_refine_ls_restrained_S_all 1.193
_refine_ls_R_factor_all 0.0491
_refine_ls_R_factor_gt 0.0361
_refine_ls_shift/su_max 0.000
_refine_ls_shift/su_mean 0.000
_refine_ls_structure_factor_coef Fsqd
_refine_ls_weighting_details 'calc w=1/[\s^2^(Fo^2^)+(0.0600P)^2^+0.8000P] where P=(Fo^2^+2Fc^2^)/3'
_refine_ls_weighting_scheme calc
_refine_ls_wR_factor_gt 0.0915
_refine_ls_wR_factor_ref 0.1127
_reflns_number_gt 2913
_reflns_number_total 3503
_reflns_threshold_expression >2sigma(I)
_cod_data_source_file ja8027372-file001.cif
_cod_data_source_block js063a
_cod_database_code 4108177

loop_
_symmetry_equiv_pos_as_xyz
'x, y, z'
'-x+1/2, y+1/2, -z+1/2'
'-x, -y, -z'
'x-1/2, -y-1/2, z-1/2'

loop_
_atom_site_label
_atom_site_type_symbol
_atom_site_fract_x
_atom_site_fract_y
_atom_site_fract_z
_atom_site_U_iso_or_equiv
_atom_site_adp_type
_atom_site_occupancy
_atom_site_symmetry_multiplicity
_atom_site_calc_flag
_atom_site_refinement_flags
Fe1 Fe 0.04549(4) 0.28366(2) 0.41642(3) 0.0301(2) Uani 1 1 d .
Cl1 Cl 0.19076(9) 0.38129(5) 0.39682(6) 0.0497(3) Uani 1 1 d .
B1 B 0.8557(4) 0.1455(2) 0.4419(2) 0.0288(9) Uani 1 1 d .
N11 N 0.0999(3) 0.21894(13) 0.59915(15) 0.0288(6) Uani 1 1 d .
N12 N 0.9508(2) 0.16046(13) 0.52006(15) 0.0275(6) Uani 1 1 d .
C11 C 1.0458(3) 0.21721(16) 0.52191(19) 0.0293(8) Uani 1 1 d .
C12 C 1.0382(3) 0.16513(17) 0.64525(19) 0.0334(8) Uani 1 1 d .
H12 H 1.0570 0.1553 0.7000 0.040 Uiso 1 1 calc R
C13 C 0.9461(3) 0.12974(18) 0.59654(19) 0.0318(8) Uani 1 1 d .
H13 H 0.8886 0.0910 0.6117 0.038 Uiso 1 1 calc R
C14 C 1.2054(3) 0.27423(17) 0.62921(19) 0.0319(8) Uani 1 1 d .
C15 C 1.2570(4) 0.2531(2) 0.7139(2) 0.0477(9) Uani 1 1 d .
H15A H 1.2995 0.2046 0.7128 0.072 Uiso 1 1 calc R
H15B H 1.1809 0.2520 0.7493 0.072 Uiso 1 1 calc R
H15C H 1.3235 0.2894 0.7335 0.072 Uiso 1 1 calc R
C16 C 1.1394(4) 0.35125(18) 0.6305(2) 0.0443(9) Uani 1 1 d .
H16A H 1.1073 0.3646 0.5766 0.066 Uiso 1 1 calc R
H16B H 1.2063 0.3873 0.6500 0.066 Uiso 1 1 calc R
H16C H 1.0630 0.3506 0.6656 0.066 Uiso 1 1 calc R
C17 C 1.3250(3) 0.2736(2) 0.5728(2) 0.0435(9) Uani 1 1 d .
H17A H 1.3657 0.2246 0.5727 0.065 Uiso 1 1 calc R
H17B H 1.3929 0.3095 0.5911 0.065 Uiso 1 1 calc R
H17C H 1.2920 0.2861 0.5188 0.065 Uiso 1 1 calc R
N21 N 0.7246(3) 0.33739(14) 0.41503(15) 0.0312(6) Uani 1 1 d .
N22 N 0.7696(3) 0.21928(13) 0.43012(15) 0.0278(6) Uani 1 1 d .
C21 C 0.8290(3) 0.28712(16) 0.41544(18) 0.0287(8) Uani 1 1 d .
C22 C 0.6022(3) 0.30228(18) 0.4309(2) 0.0359(8) Uani 1 1 d .
H22 H 0.5162 0.3248 0.4340 0.043 Uiso 1 1 calc R
C23 C 0.6306(3) 0.22988(18) 0.4410(2) 0.0334(8) Uani 1 1 d .
H23 H 0.5675 0.1928 0.4532 0.040 Uiso 1 1 calc R
C24 C 0.7429(3) 0.41943(17) 0.4029(2) 0.0370(8) Uani 1 1 d .
C25 C 0.6030(4) 0.4580(2) 0.4027(3) 0.0803(15) Uani 1 1 d .
H25A H 0.5444 0.4379 0.3597 0.121 Uiso 1 1 calc R
H25B H 0.6148 0.5107 0.3945 0.121 Uiso 1 1 calc R
H25C H 0.5616 0.4496 0.4538 0.121 Uiso 1 1 calc R
C26 C 0.8360(5) 0.4492(2) 0.4709(2) 0.0613(12) Uani 1 1 d .
H26A H 0.7941 0.4407 0.5219 0.092 Uiso 1 1 calc R
H26B H 0.8497 0.5019 0.4635 0.092 Uiso 1 1 calc R
H26C H 0.9233 0.4240 0.4708 0.092 Uiso 1 1 calc R
C27 C 0.8085(5) 0.4329(2) 0.3222(2) 0.0548(11) Uani 1 1 d .
H27A H 0.7488 0.4141 0.2790 0.082 Uiso 1 1 calc R
H27B H 0.8956 0.4075 0.3217 0.082 Uiso 1 1 calc R
H27C H 0.8226 0.4855 0.3148 0.082 Uiso 1 1 calc R
N31 N 1.1037(3) 0.15951(16) 0.27846(16) 0.0379(7) Uani 1 1 d .
N32 N 0.9529(2) 0.13635(14) 0.36840(15) 0.0292(6) Uani 1 1 d .
C31 C 1.0427(3) 0.18903(19) 0.34386(19) 0.0315(8) Uani 1 1 d .
C32 C 1.0534(4) 0.0888(2) 0.2633(2) 0.0477(10) Uani 1 1 d .
H32 H 1.0795 0.0570 0.2221 0.057 Uiso 1 1 calc R
C33 C 0.9603(4) 0.07411(19) 0.3186(2) 0.0413(9) Uani 1 1 d .
H33 H 0.9098 0.0302 0.3229 0.050 Uiso 1 1 calc R
C34 C 1.2126(3) 0.1990(2) 0.2331(2) 0.0466(10) Uani 1 1 d .
C35 C 1.3393(4) 0.2069(2) 0.2906(2) 0.0560(11) Uani 1 1 d .
H35A H 1.3712 0.1581 0.3070 0.084 Uiso 1 1 calc R
H35B H 1.3152 0.2349 0.3376 0.084 Uiso 1 1 calc R
H35C H 1.4110 0.2325 0.2634 0.084 Uiso 1 1 calc R
C36 C 1.2477(4) 0.1526(3) 0.1589(2) 0.0684(13) Uani 1 1 d .
H36A H 1.2815 0.1045 0.1762 0.103 Uiso 1 1 calc R
H36B H 1.3172 0.1779 0.1295 0.103 Uiso 1 1 calc R
H36C H 1.1664 0.1463 0.1244 0.103 Uiso 1 1 calc R
C37 C 1.1585(4) 0.2751(2) 0.2060(2) 0.0558(11) Uani 1 1 d .
H37A H 1.0788 0.2687 0.1701 0.084 Uiso 1 1 calc R
H37B H 1.2288 0.3012 0.1781 0.084 Uiso 1 1 calc R
H37C H 1.1336 0.3035 0.2526 0.084 Uiso 1 1 calc R
C41 C 0.7594(3) 0.07192(17) 0.4428(2) 0.0330(8) Uani 1 1 d .
C42 C 0.7893(3) 0.00708(17) 0.4869(2) 0.0396(9) Uani 1 1 d .
H42 H 0.8656 0.0066 0.5229 0.047 Uiso 1 1 calc R
C43 C 0.7085(4) -0.0569(2) 0.4788(3) 0.0522(10) Uani 1 1 d .
H43 H 0.7308 -0.0993 0.5094 0.063 Uiso 1 1 calc R
C44 C 0.5962(4) -0.0577(2) 0.4257(3) 0.0572(11) Uani 1 1 d .
H44 H 0.5399 -0.0997 0.4217 0.069 Uiso 1 1 calc R
C45 C 0.5672(4) 0.0038(2) 0.3787(3) 0.0523(11) Uani 1 1 d .
H45 H 0.4930 0.0030 0.3412 0.063 Uiso 1 1 calc R
C46 C 0.6477(3) 0.06685(19) 0.3869(2) 0.0407(9) Uani 1 1 d .
H46 H 0.6269 0.1078 0.3539 0.049 Uiso 1 1 calc R

loop_
_atom_site_aniso_label
_atom_site_aniso_U_11
_atom_site_aniso_U_22
_atom_site_aniso_U_33
_atom_site_aniso_U_23
_atom_site_aniso_U_13
_atom_site_aniso_U_12
Fe1 0.0298(3) 0.0315(3) 0.0288(3) 0.0018(2) -0.0006(2) -0.0053(2)
Cl1 0.0524(6) 0.0447(6) 0.0522(6) 0.0036(4) 0.0048(5) -0.0199(4)
B1 0.0278(19) 0.027(2) 0.031(2) -0.0010(17) -0.0028(17) 0.0020(16)
N11 0.0288(14) 0.0297(15) 0.0276(16) -0.0002(12) -0.0034(13) 0.0001(12)
N12 0.0267(14) 0.0285(15) 0.0270(15) 0.0005(12) -0.0019(11) -0.0017(12)
C11 0.0292(17) 0.0303(18) 0.028(2) -0.0031(14) -0.0019(15) 0.0014(15)
C12 0.0397(19) 0.0363(19) 0.0240(18) 0.0055(16) -0.0007(16) -0.0005(16)
C13 0.0330(18) 0.0312(19) 0.031(2) 0.0040(16) 0.0035(16) -0.0016(15)
C14 0.0298(18) 0.0353(19) 0.0299(19) -0.0005(15) -0.0057(15) -0.0039(15)
C15 0.045(2) 0.059(2) 0.039(2) 0.0021(19) -0.0135(18) -0.0130(19)
C16 0.044(2) 0.036(2) 0.053(2) -0.0064(18) -0.0058(18) -0.0026(17)
C17 0.0314(19) 0.055(2) 0.044(2) -0.0015(18) -0.0018(17) -0.0068(17)
N21 0.0313(15) 0.0271(15) 0.0349(16) 0.0017(12) -0.0019(12) 0.0000(13)
N22 0.0276(15) 0.0267(15) 0.0290(15) 0.0021(12) 0.0004(12) -0.0027(11)
C21 0.0308(18) 0.0298(19) 0.0252(18) -0.0001(14) -0.0025(14) 0.0006(15)
C22 0.0298(19) 0.033(2) 0.045(2) -0.0003(16) 0.0014(16) 0.0036(16)
C23 0.0228(18) 0.037(2) 0.041(2) 0.0004(16) 0.0029(15) -0.0027(15)
C24 0.044(2) 0.0259(18) 0.041(2) -0.0001(16) -0.0015(17) 0.0036(16)
C25 0.062(3) 0.038(2) 0.142(5) 0.015(3) 0.013(3) 0.013(2)
C26 0.101(3) 0.034(2) 0.047(2) -0.0011(19) -0.011(2) -0.008(2)
C27 0.084(3) 0.034(2) 0.046(2) 0.0066(18) 0.000(2) -0.002(2)
N31 0.0278(15) 0.054(2) 0.0318(16) -0.0115(14) 0.0036(13) -0.0027(14)
N32 0.0264(14) 0.0327(15) 0.0282(15) -0.0043(13) -0.0034(12) -0.0012(12)
C31 0.0241(16) 0.044(2) 0.0259(18) 0.0003(16) -0.0042(14) -0.0017(16)
C32 0.044(2) 0.055(2) 0.044(2) -0.023(2) 0.0058(19) 0.0001(19)
C33 0.041(2) 0.036(2) 0.046(2) -0.0155(18) -0.0005(18) -0.0043(16)
C34 0.0304(19) 0.075(3) 0.035(2) -0.010(2) 0.0057(17) -0.0081(19)
C35 0.029(2) 0.090(3) 0.049(2) -0.009(2) 0.0014(18) -0.0092(19)
C36 0.047(2) 0.114(4) 0.045(2) -0.024(3) 0.012(2) -0.009(2)
C37 0.039(2) 0.084(3) 0.045(2) 0.014(2) 0.0031(19) -0.013(2)
C41 0.0294(18) 0.0311(19) 0.038(2) -0.0032(16) 0.0011(16) 0.0000(15)
C42 0.040(2) 0.029(2) 0.049(2) -0.0018(17) 0.0009(17) 0.0003(16)
C43 0.063(3) 0.027(2) 0.068(3) 0.0037(19) 0.010(2) -0.0023(19)
C44 0.046(2) 0.036(2) 0.090(3) -0.013(2) 0.009(2) -0.0123(19)
C45 0.038(2) 0.044(2) 0.074(3) -0.016(2) -0.007(2) -0.0029(18)
C46 0.040(2) 0.033(2) 0.049(2) -0.0034(17) -0.0012(18) -0.0031(17)

loop_
_atom_type_symbol
_atom_type_description
_atom_type_scat_dispersion_real
_atom_type_scat_dispersion_imag
_atom_type_scat_source
C C 0.0033 0.0016 'International Tables Vol C Tables 4.2.6.8 and 6.1.1.4'
Cl Cl 0.1484 0.1585 'International Tables Vol C Tables 4.2.6.8 and 6.1.1.4'
Fe Fe 0.3463 0.8444 'International Tables Vol C Tables 4.2.6.8 and 6.1.1.4'
B B 0.0013 0.0007 'International Tables Vol C Tables 4.2.6.8 and 6.1.1.4'
N N 0.0061 0.0033 'International Tables Vol C Tables 4.2.6.8 and 6.1.1.4'
H H 0.0000 0.0000 'International Tables Vol C Tables 4.2.6.8 and 6.1.1.4'

loop_
_geom_angle_atom_site_label_1
_geom_angle_atom_site_label_2
_geom_angle_atom_site_label_3
_geom_angle
_geom_angle_site_symmetry_1
_geom_angle_site_symmetry_3
C31 Fe1 C21 91.74(12) 1_455 1_455
C31 Fe1 C11 90.92(12) 1_455 1_455
C21 Fe1 C11 89.44(12) 1_455 1_455
C31 Fe1 Cl1 122.54(9) 1_455 .
C21 Fe1 Cl1 126.98(9) 1_455 .
C11 Fe1 Cl1 124.77(9) 1_455 .
N22 B1 N32 108.9(2) . .
N22 B1 N12 104.4(2) . .
N32 B1 N12 107.3(2) . .
N22 B1 C41 112.4(2) . .
N32 B1 C41 106.7(2) . .
N12 B1 C41 116.8(3) . .
C11 N11 C12 110.0(3) 1_455 1_455
C11 N11 C14 124.0(2) 1_455 1_455
C12 N11 C14 125.9(3) 1_455 1_455
C11 N12 C13 108.8(2) . .
C11 N12 B1 121.0(3) . .
C13 N12 B1 129.8(3) . .
N11 C11 N12 105.8(3) 1_655 .
N11 C11 Fe1 138.5(2) 1_655 1_655
N12 C11 Fe1 114.9(2) . 1_655
C13 C12 N11 107.1(3) . 1_655
C12 C13 N12 108.4(3) . .
N11 C14 C15 109.7(3) 1_655 .
N11 C14 C17 108.8(3) 1_655 .
C15 C14 C17 109.4(3) . .
N11 C14 C16 108.7(3) 1_655 .
C15 C14 C16 109.7(3) . .
C17 C14 C16 110.4(3) . .
C21 N21 C22 110.3(3) . .
C21 N21 C24 124.1(3) . .
C22 N21 C24 125.5(3) . .
C21 N22 C23 108.8(2) . .
C21 N22 B1 122.7(2) . .
C23 N22 B1 128.1(2) . .
N21 C21 N22 105.6(3) . .
N21 C21 Fe1 140.1(2) . 1_655
N22 C21 Fe1 113.6(2) . 1_655
C23 C22 N21 106.9(3) . .
C22 C23 N22 108.4(3) . .
N21 C24 C26 108.6(3) . .
N21 C24 C27 109.2(3) . .
C26 C24 C27 109.7(3) . .
N21 C24 C25 109.5(3) . .
C26 C24 C25 110.4(3) . .
C27 C24 C25 109.4(3) . .
C31 N31 C32 109.8(3) . .
C31 N31 C34 123.6(3) . .
C32 N31 C34 126.6(3) . .
C31 N32 C33 109.3(3) . .
C31 N32 B1 124.8(3) . .
C33 N32 B1 125.9(3) . .
N32 C31 N31 105.9(3) . .
N32 C31 Fe1 112.8(2) . 1_655
N31 C31 Fe1 141.3(2) . 1_655
C33 C32 N31 107.6(3) . .
C32 C33 N32 107.5(3) . .
N31 C34 C37 109.1(3) . .
N31 C34 C35 107.4(3) . .
C37 C34 C35 111.1(3) . .
N31 C34 C36 109.2(3) . .
C37 C34 C36 109.6(3) . .
C35 C34 C36 110.3(3) . .
C42 C41 C46 115.4(3) . .
C42 C41 B1 125.1(3) . .
C46 C41 B1 118.7(3) . .
C43 C42 C41 122.0(3) . .
C44 C43 C42 120.0(4) . .
C45 C44 C43 119.6(4) . .
C44 C45 C46 120.0(4) . .
C45 C46 C41 122.7(3) . .

loop_
_geom_bond_atom_site_label_1
_geom_bond_atom_site_label_2
_geom_bond_distance
_geom_bond_site_symmetry_2
Fe1 C31 2.072(3) 1_455
Fe1 C21 2.101(3) 1_455
Fe1 C11 2.107(3) 1_455
Fe1 Cl1 2.2748(9) .
B1 N22 1.569(4) .
B1 N32 1.575(4) .
B1 N12 1.576(4) .
B1 C41 1.613(5) .
N11 C11 1.358(4) 1_455
N11 C12 1.379(4) 1_455
N11 C14 1.493(4) 1_455
N12 C11 1.370(4) .
N12 C13 1.378(4) .
C11 N11 1.358(4) 1_655
C11 Fe1 2.107(3) 1_655
C12 C13 1.336(4) .
C12 N11 1.379(4) 1_655
C14 N11 1.493(4) 1_655
C14 C15 1.512(5) .
C14 C17 1.517(5) .
C14 C16 1.519(5) .
N21 C21 1.353(4) .
N21 C22 1.378(4) .
N21 C24 1.492(4) .
N22 C21 1.369(4) .
N22 C23 1.381(4) .
C21 Fe1 2.101(3) 1_655
C22 C23 1.332(4) .
C24 C26 1.508(5) .
C24 C27 1.518(5) .
C24 C25 1.522(5) .
N31 C31 1.358(4) .
N31 C32 1.374(4) .
N31 C34 1.497(4) .
N32 C31 1.356(4) .
N32 C33 1.387(4) .
C31 Fe1 2.072(3) 1_655
C32 C33 1.335(5) .
C34 C37 1.519(5) .
C34 C35 1.528(5) .
C34 C36 1.528(5) .
C41 C42 1.392(5) .
C41 C46 1.397(5) .
C42 C43 1.391(5) .
C43 C44 1.369(6) .
C44 C45 1.368(5) .
C45 C46 1.374(5) .
